data_7109533
loop_
_publ_author_name
'Yabing He'
'Hiroyasu Furukawa'
'Chuande Wu'
'Michael O'Keeffe'
'Rajamani Krishna'
'Banglin Chen'

_publ_section_title
;
 Low-energy regeneration and high productivity in a
 lanthanide-hexacarboxylate framework for high-pressure CO2-CH4-H2
 separation
;
_journal_name_full Chem.Commun.
_journal_page_first 6773
_journal_paper_doi 10.1039/c3cc43196g
_journal_volume 49
_journal_year 2013
_chemical_formula_sum 'C66 H0 N0 O16 Yb3'
_chemical_formula_weight 1567.78
_chemical_name_systematic
;
?
;
_space_group_IT_number 190
_symmetry_cell_setting hexagonal
_symmetry_space_group_name_Hall 'P -6c -2c'
_symmetry_space_group_name_H-M 'P -6 2 c'
_atom_sites_solution_hydrogens geom
_atom_sites_solution_primary direct
_atom_sites_solution_secondary difmap
_audit_creation_method SHELXL-97
_cell_angle_alpha 90.00
_cell_angle_beta 90.00
_cell_angle_gamma 120.00
_cell_formula_units_Z 2
_cell_length_a 19.8480(2)
_cell_length_b 19.8480(2)
_cell_length_c 27.8530(5)
_cell_measurement_temperature 293(2)
_cell_volume 9502.5(2)
_computing_structure_refinement 'SHELXL-97 (Sheldrick, 1997)'
_computing_structure_solution 'SHELXS-97 (Sheldrick, 1990)'
_diffrn_ambient_temperature 293(2)
_diffrn_measured_fraction_theta_full 0.993
_diffrn_measured_fraction_theta_max 0.994
_diffrn_radiation_monochromator graphite
_diffrn_radiation_source 'fine-focus sealed tube'
_diffrn_radiation_type CuK\a
_diffrn_radiation_wavelength 1.54178
_diffrn_reflns_av_R_equivalents 0.0366
_diffrn_reflns_av_sigmaI/netI 0.0302
_diffrn_reflns_limit_h_max 16
_diffrn_reflns_limit_h_min -20
_diffrn_reflns_limit_k_max 23
_diffrn_reflns_limit_k_min -13
_diffrn_reflns_limit_l_max 32
_diffrn_reflns_limit_l_min -26
_diffrn_reflns_number 20685
_diffrn_reflns_theta_full 67.43
_diffrn_reflns_theta_max 67.43
_diffrn_reflns_theta_min 4.09
_exptl_absorpt_coefficient_mu 2.816
_exptl_crystal_density_diffrn 0.548
_exptl_crystal_density_method 'not measured'
_exptl_crystal_F_000 1468
_refine_diff_density_max 1.740
_refine_diff_density_min -0.655
_refine_diff_density_rms 0.165
_refine_ls_abs_structure_details 'Flack H D (1983), Acta Cryst. A39, 876-881'
_refine_ls_abs_structure_Flack -0.06(4)
_refine_ls_extinction_method none
_refine_ls_goodness_of_fit_ref 1.230
_refine_ls_hydrogen_treatment mixed
_refine_ls_matrix_type full
_refine_ls_number_parameters 134
_refine_ls_number_reflns 5039
_refine_ls_number_restraints 0
_refine_ls_restrained_S_all 1.230
_refine_ls_R_factor_all 0.0736
_refine_ls_R_factor_gt 0.0633
_refine_ls_shift/su_max 0.000
_refine_ls_shift/su_mean 0.000
_refine_ls_structure_factor_coef Fsqd
_refine_ls_weighting_details 'calc w=1/[\s^2^(Fo^2^)+(0.1269P)^2^+3.9875P] where P=(Fo^2^+2Fc^2^)/3'
_refine_ls_weighting_scheme calc
_refine_ls_wR_factor_gt 0.1943
_refine_ls_wR_factor_ref 0.2097
_reflns_number_gt 4364
_reflns_number_total 5039
_reflns_threshold_expression >2sigma(I)
_cod_data_source_file c3cc43196g.txt
_cod_data_source_block d
_cod_original_sg_symbol_H-M P-62c
_cod_database_code 7109533

loop_
_symmetry_equiv_pos_as_xyz
'x, y, z'
'-x+y, -x, -z+1/2'
'-y, x-y, z'
'x, y, -z+1/2'
'-x+y, -x, z'
'-y, x-y, -z+1/2'
'y, x, z+1/2'
'x-y, -y, -z'
'-x, -x+y, z+1/2'
'y, x, -z'
'x-y, -y, z+1/2'
'-x, -x+y, -z'

loop_
_atom_site_label
_atom_site_type_symbol
_atom_site_fract_x
_atom_site_fract_y
_atom_site_fract_z
_atom_site_U_iso_or_equiv
_atom_site_adp_type
_atom_site_occupancy
_atom_site_symmetry_multiplicity
_atom_site_calc_flag
_atom_site_refinement_flags
Yb1 Yb 0.41967(3) 0.63427(3) 0.2500 0.0689(2) Uani 1 2 d S
O1 O 0.3562(6) 0.5426(6) 0.1951(3) 0.116(3) Uani 1 1 d .
O2 O 0.2311(6) 0.5098(5) 0.1946(3) 0.119(3) Uani 1 1 d .
O3 O 0.3333 0.6667 0.2500 0.124(8) Uani 1 6 d S
O4 O 0.5138(10) 0.6022(12) 0.2500 0.162(6) Uani 1 2 d S
C1 C 0.2885(10) 0.5028(8) 0.1805(4) 0.110(4) Uani 1 1 d .
C2 C 0.2726(7) 0.4434(6) 0.1415(3) 0.093(3) Uani 1 1 d .
C3 C 0.1996(8) 0.3986(8) 0.1226(5) 0.105(3) Uani 1 1 d .
H3A H 0.1592 0.4055 0.1336 0.126 Uiso 1 1 calc R
C4 C 0.1847(7) 0.3441(7) 0.0879(4) 0.101(3) Uani 1 1 d .
H4A H 0.1345 0.3139 0.0760 0.121 Uiso 1 1 calc R
C5 C 0.2432(6) 0.3340(6) 0.0709(4) 0.091(3) Uani 1 1 d .
C6 C 0.3169(7) 0.3792(7) 0.0892(5) 0.113(4) Uani 1 1 d .
H6A H 0.3576 0.3730 0.0779 0.136 Uiso 1 1 calc R
C7 C 0.3307(7) 0.4340(7) 0.1244(4) 0.111(3) Uani 1 1 d .
H7A H 0.3808 0.4647 0.1363 0.133 Uiso 1 1 calc R
C8 C 0.2848(6) 0.2848(6) 0.0000 0.095(4) Uani 1 2 d S
H8A H 0.3316 0.3316 0.0000 0.113 Uiso 1 2 calc SR
C9 C 0.2284(6) 0.2727(6) 0.0342(3) 0.085(2) Uani 1 1 d .
C10 C 0.1589(5) 0.2035(5) 0.0331(3) 0.079(2) Uani 1 1 d .
H10A H 0.1201 0.1953 0.0550 0.095 Uiso 1 1 calc R
C11 C 0.1455(6) 0.1455(6) 0.0000 0.073(3) Uani 1 2 d S
C12 C 0.0699(6) 0.0699(6) 0.0000 0.066(2) Uani 1 2 d S
C13 C 0.0000 0.0699(6) 0.0000 0.069(3) Uani 1 2 d S
H13A H 0.0000 0.1168 0.0000 0.082 Uiso 1 2 calc SR

loop_
_atom_site_aniso_label
_atom_site_aniso_U_11
_atom_site_aniso_U_22
_atom_site_aniso_U_33
_atom_site_aniso_U_23
_atom_site_aniso_U_13
_atom_site_aniso_U_12
Yb1 0.0623(4) 0.0623(3) 0.0803(3) 0.000 0.000 0.0298(3)
O1 0.130(7) 0.106(6) 0.110(5) -0.049(5) -0.034(5) 0.059(5)
O2 0.128(6) 0.099(5) 0.123(6) -0.038(4) 0.019(5) 0.052(5)
O3 0.048(4) 0.048(4) 0.28(3) 0.000 0.000 0.024(2)
O4 0.133(11) 0.190(15) 0.231(18) 0.000 0.000 0.131(12)
C1 0.157(13) 0.087(8) 0.080(6) -0.016(5) 0.000(7) 0.056(8)
C2 0.100(7) 0.085(6) 0.089(5) -0.016(5) 0.003(5) 0.043(6)
C3 0.090(7) 0.096(7) 0.121(8) -0.032(7) 0.009(6) 0.040(6)
C4 0.085(6) 0.087(6) 0.116(7) -0.033(6) 0.002(6) 0.032(5)
C5 0.082(6) 0.074(5) 0.099(6) -0.019(5) 0.014(5) 0.026(5)
C6 0.089(7) 0.098(7) 0.131(8) -0.039(6) 0.010(6) 0.030(6)
C7 0.084(7) 0.107(8) 0.126(8) -0.044(6) -0.005(6) 0.037(6)
C8 0.070(5) 0.070(5) 0.121(10) -0.020(4) 0.020(4) 0.018(6)
C9 0.075(5) 0.076(5) 0.090(5) -0.022(4) 0.010(4) 0.028(4)
C10 0.069(5) 0.074(5) 0.089(5) -0.012(4) 0.016(4) 0.032(4)
C11 0.065(4) 0.065(4) 0.081(6) -0.009(3) 0.009(3) 0.027(5)
C12 0.063(4) 0.063(4) 0.069(5) -0.007(2) 0.007(2) 0.030(5)
C13 0.064(6) 0.068(5) 0.074(5) 0.002(2) 0.005(5) 0.032(3)

loop_
_atom_type_symbol
_atom_type_description
_atom_type_scat_dispersion_real
_atom_type_scat_dispersion_imag
_atom_type_scat_source
C C 0.0181 0.0091 'International Tables Vol C Tables 4.2.6.8 and 6.1.1.4'
H H 0.0000 0.0000 'International Tables Vol C Tables 4.2.6.8 and 6.1.1.4'
N N 0.0311 0.0180 'International Tables Vol C Tables 4.2.6.8 and 6.1.1.4'
O O 0.0492 0.0322 'International Tables Vol C Tables 4.2.6.8 and 6.1.1.4'
Yb Yb -7.2108 4.4329 'International Tables Vol C Tables 4.2.6.8 and 6.1.1.4'

loop_
_geom_angle_atom_site_label_1
_geom_angle_atom_site_label_2
_geom_angle_atom_site_label_3
_geom_angle
_geom_angle_site_symmetry_1
_geom_angle_site_symmetry_3
O3 Yb1 O2 93.2(2) . 6_665
O3 Yb1 O2 93.2(2) . 3_665
O2 Yb1 O2 88.3(6) 6_665 3_665
O3 Yb1 O1 92.0(3) . .
O2 Yb1 O1 174.8(4) 6_665 .
O2 Yb1 O1 92.2(4) 3_665 .
O3 Yb1 O1 92.0(3) . 4
O2 Yb1 O1 92.2(4) 6_665 4
O2 Yb1 O1 174.8(4) 3_665 4
O1 Yb1 O1 86.9(6) . 4
O3 Yb1 O4 178.8(5) . .
O2 Yb1 O4 86.0(4) 6_665 .
O2 Yb1 O4 86.0(4) 3_665 .
O1 Yb1 O4 88.9(5) . .
O1 Yb1 O4 88.9(5) 4 .
O3 Yb1 Yb1 30.0 . 2_565
O2 Yb1 Yb1 113.9(2) 6_665 2_565
O2 Yb1 Yb1 113.9(2) 3_665 2_565
O1 Yb1 Yb1 70.6(3) . 2_565
O1 Yb1 Yb1 70.6(3) 4 2_565
O4 Yb1 Yb1 151.2(5) . 2_565
O3 Yb1 Yb1 30.0 . 3_665
O2 Yb1 Yb1 71.9(3) 6_665 3_665
O2 Yb1 Yb1 71.9(3) 3_665 3_665
O1 Yb1 Yb1 113.1(3) . 3_665
O1 Yb1 Yb1 113.1(3) 4 3_665
O4 Yb1 Yb1 148.8(5) . 3_665
Yb1 Yb1 Yb1 60.0 2_565 3_665
C1 O1 Yb1 137.7(8) . .
C1 O2 Yb1 134.9(8) . 2_565
Yb1 O3 Yb1 120.0 3_665 2_565
Yb1 O3 Yb1 120.0 3_665 .
Yb1 O3 Yb1 120.0 2_565 .
O1 C1 O2 124.8(10) . .
O1 C1 C2 118.1(13) . .
O2 C1 C2 117.1(13) . .
C7 C2 C3 118.3(9) . .
C7 C2 C1 120.2(12) . .
C3 C2 C1 121.5(11) . .
C4 C3 C2 121.7(11) . .
C4 C3 H3A 119.1 . .
C2 C3 H3A 119.1 . .
C5 C4 C3 120.0(12) . .
C5 C4 H4A 120.0 . .
C3 C4 H4A 120.0 . .
C4 C5 C6 118.9(10) . .
C4 C5 C9 121.5(10) . .
C6 C5 C9 119.5(9) . .
C5 C6 C7 120.0(11) . .
C5 C6 H6A 120.0 . .
C7 C6 H6A 120.0 . .
C2 C7 C6 121.0(11) . .
C2 C7 H7A 119.5 . .
C6 C7 H7A 119.5 . .
C9 C8 C9 121.8(12) 10 .
C9 C8 H8A 119.1 10 .
C9 C8 H8A 119.1 . .
C10 C9 C8 118.2(8) . .
C10 C9 C5 121.0(8) . .
C8 C9 C5 120.7(9) . .
C9 C10 C11 121.4(8) . .
C9 C10 H10A 119.3 . .
C11 C10 H10A 119.3 . .
C10 C11 C10 118.8(11) . 10
C10 C11 C12 120.6(5) . .
C10 C11 C12 120.6(5) 10 .
C13 C12 C13 120.0(12) . 5
C13 C12 C11 120.0(6) . .
C13 C12 C11 120.0(6) 5 .
C12 C13 C12 120.0(12) 3 .
C12 C13 H13A 120.0 3 .
C12 C13 H13A 120.0 . .

loop_
_geom_bond_atom_site_label_1
_geom_bond_atom_site_label_2
_geom_bond_distance
_geom_bond_site_symmetry_2
Yb1 O3 2.1099(6) .
Yb1 O2 2.214(7) 6_665
Yb1 O2 2.214(7) 3_665
Yb1 O1 2.223(8) .
Yb1 O1 2.223(8) 4
Yb1 O4 2.255(12) .
Yb1 Yb1 3.6544(10) 2_565
Yb1 Yb1 3.6544(10) 3_665
O1 C1 1.237(18) .
O2 C1 1.277(15) .
O2 Yb1 2.214(7) 2_565
O3 Yb1 2.1099(6) 3_665
O3 Yb1 2.1099(6) 2_565
C1 C2 1.515(14) .
C2 C7 1.344(16) .
C2 C3 1.371(18) .
C3 C4 1.368(16) .
C3 H3A 0.9300 .
C4 C5 1.359(16) .
C4 H4A 0.9300 .
C5 C6 1.376(17) .
C5 C9 1.500(13) .
C6 C7 1.387(15) .
C6 H6A 0.9300 .
C7 H7A 0.9300 .
C8 C9 1.396(11) 10
C8 C9 1.396(11) .
C8 H8A 0.9300 .
C9 C10 1.377(13) .
C10 C11 1.394(10) .
C10 H10A 0.9300 .
C11 C10 1.394(10) 10
C11 C12 1.500(17) .
C12 C13 1.387(8) .
C12 C13 1.387(8) 5
C13 C12 1.387(8) 3
C13 H13A 0.9300 .
